data_7029178
loop_
_publ_author_name
'Sandroni, Martina'
'Zysman-Colman, Eli'

_publ_section_title
;
 Exploring energy transfer in luminescent heterometallic ruthenium-iridium
 ion pairs.
;
_journal_issue 9
_journal_name_full 'Dalton transactions (Cambridge, England : 2003)'
_journal_page_first 3676
_journal_page_last 3680
_journal_paper_doi 10.1039/c3dt53170h
_journal_volume 43
_journal_year 2014
_chemical_compound_source 'synthesis as described'
_chemical_formula_moiety 'C106 H110 Cl2 Ir2 N14 Ru1'
_chemical_formula_sum 'C117 H132.25 Cl0 Ir2 N19.75 O0.75 Ru'
_chemical_formula_weight 2312.65
_chemical_name_systematic
;
 ?
;
_space_group_IT_number 15
_symmetry_cell_setting monoclinic
_symmetry_Int_Tables_number 15
_symmetry_space_group_name_Hall '-C 2yac'
_symmetry_space_group_name_H-M 'C 1 2/n 1'
_atom_sites_solution_hydrogens geom
_atom_sites_solution_primary direct
_atom_sites_solution_secondary difmap
_audit_conform_dict_location ftp://ftp.iucr.org/pub/cif_core.dic
_audit_conform_dict_name cif_core.dic
_audit_conform_dict_version 2.4
_audit_creation_date 2013-02-07T14:47:42-00:00
_audit_creation_method 'WinGX routine CIF_UPDATE'
_cell_angle_alpha 90
_cell_angle_beta 101.9640(10)
_cell_angle_gamma 90
_cell_formula_units_Z 4
_cell_length_a 25.7533(12)
_cell_length_b 15.5665(7)
_cell_length_c 31.1574(14)
_cell_measurement_reflns_used 9098
_cell_measurement_temperature 416(2)
_cell_measurement_theta_max 70.8956
_cell_measurement_theta_min 3.5077
_cell_measurement_wavelength 1.54186
_cell_volume 12219.3(10)
_computing_cell_refinement 'SAINT V8.27B integration software'
_computing_data_collection 'Bruker APEX2 software'
_computing_data_reduction 'SORTAV (Blessing, 1995)'
_computing_molecular_graphics 'Ortep-3 for Windows (Farrugia, 1997)'
_computing_publication_material 'WinGX publication routines (Farrugia, 1999)'
_computing_structure_refinement 'SHELXL-97 (Sheldrick, 2008)'
_computing_structure_solution 'SHELXS-86 (Sheldrick, 1986)'
_diffrn_ambient_temperature 416(2)
_diffrn_detector 'APEX-II CCD'
_diffrn_measured_fraction_theta_full 0.992
_diffrn_measured_fraction_theta_max 0.976
_diffrn_measurement_device '\k-geometry diffractometer'
_diffrn_measurement_device_type 'Bruker APEX-II'
_diffrn_measurement_method '\f or \w oscillation scans'
_diffrn_orient_matrix_type 'x-axis to radiation source'
_diffrn_orient_matrix_UB_11 0.555796E-2
_diffrn_orient_matrix_UB_12 0.389043E-1
_diffrn_orient_matrix_UB_13 -0.241893E-1
_diffrn_orient_matrix_UB_21 0.296259E-1
_diffrn_orient_matrix_UB_22 -0.375426E-1
_diffrn_orient_matrix_UB_23 -0.514238E-2
_diffrn_orient_matrix_UB_31 -0.258242E-1
_diffrn_orient_matrix_UB_32 -0.346963E-1
_diffrn_orient_matrix_UB_33 -0.215588E-1
_diffrn_radiation_monochromator graphite
_diffrn_radiation_probe x-ray
_diffrn_radiation_type CuK\a
_diffrn_radiation_wavelength 1.54178
_diffrn_reflns_av_R_equivalents 0.0453
_diffrn_reflns_av_unetI/netI 0.0291
_diffrn_reflns_limit_h_max 28
_diffrn_reflns_limit_h_min -31
_diffrn_reflns_limit_k_max 17
_diffrn_reflns_limit_k_min -19
_diffrn_reflns_limit_l_max 37
_diffrn_reflns_limit_l_min -38
_diffrn_reflns_number 74493
_diffrn_reflns_reduction_process
;
 Scaled and merged with Sortav
 R.H. Blessing, (1987) Cryst. Rev. 1, 3-58
 R.H. Blessing, (1989) J. Appl. Cryst. 22, 396-397
;
_diffrn_reflns_theta_full 70
_diffrn_reflns_theta_max 71.25
_diffrn_reflns_theta_min 2.9
_diffrn_source 'sealed x-ray tube'
_exptl_absorpt_coefficient_mu 5.517
_exptl_absorpt_correction_T_max 0.753
_exptl_absorpt_correction_T_min 0.502
_exptl_absorpt_correction_type multi-scan
_exptl_absorpt_process_details
;
SADABS-2012/1 - Bruker AXS area detector scaling and absorption correction
;
_exptl_crystal_colour orange
_exptl_crystal_density_diffrn 1.257
_exptl_crystal_density_method 'not measured'
_exptl_crystal_description prism
_exptl_crystal_F_000 4706
_exptl_crystal_size_max 0.438
_exptl_crystal_size_mid 0.424
_exptl_crystal_size_min 0.35
_refine_diff_density_max 1.756
_refine_diff_density_min -2.377
_refine_diff_density_rms 0.193
_refine_ls_extinction_coef 0.000162(12)
_refine_ls_extinction_expression Fc^*^=kFc[1+0.001xFc^2^\l^3^/sin(2\q)]^-1/4^
_refine_ls_extinction_method SHELXL
_refine_ls_goodness_of_fit_ref 1.08
_refine_ls_hydrogen_treatment mixed
_refine_ls_matrix_type full
_refine_ls_number_parameters 646
_refine_ls_number_reflns 11587
_refine_ls_number_restraints 20
_refine_ls_restrained_S_all 1.082
_refine_ls_R_factor_all 0.0801
_refine_ls_R_factor_gt 0.0745
_refine_ls_shift/su_max 0.001
_refine_ls_shift/su_mean 0
_refine_ls_structure_factor_coef Fsqd
_refine_ls_weighting_details 'calc w=1/[\s^2^(Fo^2^)+(0.1070P)^2^+183.5941P] where P=(Fo^2^+2Fc^2^)/3'
_refine_ls_weighting_scheme calc
_refine_ls_wR_factor_gt 0.2077
_refine_ls_wR_factor_ref 0.2127
_reflns_number_gt 10354
_reflns_number_total 11587
_reflns_threshold_expression >2\s(I)
_cod_data_source_file c3dt53170h.txt
_cod_data_source_block cu_colman_ms1096_0m
_cod_original_sg_symbol_H-M 'C 2/n'
_cod_database_code 7029178

loop_
_symmetry_equiv_pos_as_xyz
'x, y, z'
'-x+1/2, y, -z+1/2'
'x+1/2, y+1/2, z'
'-x+1, y+1/2, -z+1/2'
'-x, -y, -z'
'x-1/2, -y, z-1/2'
'-x+1/2, -y+1/2, -z'
'x, -y+1/2, z-1/2'

loop_
_atom_site_label
_atom_site_type_symbol
_atom_site_fract_x
_atom_site_fract_y
_atom_site_fract_z
_atom_site_U_iso_or_equiv
_atom_site_adp_type
_atom_site_occupancy
_atom_site_symmetry_multiplicity
_atom_site_calc_flag
_atom_site_refinement_flags
C1 C 0.0656(3) 0.9787(5) 0.1174(2) 0.0390(17) Uani 1 1 d .
C2 C -0.0046(3) 0.8977(5) 0.1693(3) 0.0424(18) Uani 1 1 d .
C4 C 0.0641(3) 1.1000(5) 0.1969(2) 0.0391(16) Uani 1 1 d .
H4 H 0.0903 1.0722 0.1857 0.047 Uiso 1 1 calc R
C5 C 0.0796(3) 1.1569(5) 0.2313(3) 0.0443(18) Uani 1 1 d .
H5 H 0.1153 1.167 0.2431 0.053 Uiso 1 1 calc R
C6 C 0.0397(3) 1.1988(5) 0.2480(3) 0.0449(18) Uani 1 1 d .
H6 H 0.0485 1.2375 0.2711 0.054 Uiso 1 1 calc R
C7 C -0.0123(3) 1.1818(5) 0.2297(3) 0.0471(18) Uani 1 1 d .
H7 H -0.039 1.2089 0.2407 0.056 Uiso 1 1 calc R
C8 C -0.0258(3) 1.1240(5) 0.1946(2) 0.0402(16) Uani 1 1 d .
C9 C -0.0801(3) 1.1009(5) 0.1721(2) 0.0427(17) Uani 1 1 d .
C10 C -0.1258(3) 1.1387(7) 0.1818(3) 0.056(2) Uani 1 1 d .
H10 H -0.123 1.1805 0.2035 0.067 Uiso 1 1 calc R
C11 C -0.1751(4) 1.1132(8) 0.1587(3) 0.067(3) Uani 1 1 d .
H11 H -0.2056 1.1369 0.1653 0.081 Uiso 1 1 calc R
C12 C -0.1793(4) 1.0529(8) 0.1258(3) 0.064(3) Uani 1 1 d .
H12 H -0.2127 1.0367 0.1103 0.076 Uiso 1 1 calc R
C13 C -0.1343(3) 1.0163(6) 0.1157(3) 0.054(2) Uani 1 1 d .
H13 H -0.1381 0.9753 0.0936 0.064 Uiso 1 1 calc R
C14 C -0.0828(3) 1.0399(5) 0.1382(3) 0.0419(17) Uani 1 1 d .
C15 C -0.0183(3) 1.0992(5) 0.0818(2) 0.0412(17) Uani 1 1 d .
C16 C -0.0033(3) 1.1850(6) 0.0877(2) 0.0468(18) Uani 1 1 d .
H16 H 0.0134 1.204 0.1154 0.056 Uiso 1 1 calc R
C17 C -0.0128(4) 1.2427(6) 0.0528(3) 0.059(2) Uani 1 1 d .
H17 H -0.0037 1.3002 0.0578 0.07 Uiso 1 1 calc R
C18 C -0.0362(4) 1.2149(6) 0.0098(3) 0.060(2) Uani 1 1 d .
H18 H -0.0418 1.2535 -0.0135 0.072 Uiso 1 1 calc R
C19 C -0.0503(4) 1.1305(6) 0.0029(3) 0.052(2) Uani 1 1 d .
H19 H -0.0658 1.1115 -0.0251 0.063 Uiso 1 1 calc R
C20 C -0.0415(3) 1.0724(5) 0.0383(2) 0.0411(17) Uani 1 1 d .
C21 C -0.0565(3) 0.9826(5) 0.0327(3) 0.0416(17) Uani 1 1 d .
C22 C -0.0802(3) 0.9428(6) -0.0056(3) 0.052(2) Uani 1 1 d .
H22 H -0.0878 0.9743 -0.0315 0.062 Uiso 1 1 calc R
C23 C -0.0930(4) 0.8574(7) -0.0063(3) 0.063(3) Uani 1 1 d .
H23 H -0.1094 0.8309 -0.0323 0.076 Uiso 1 1 calc R
C24 C -0.0811(4) 0.8117(6) 0.0322(3) 0.067(3) Uani 1 1 d .
H24 H -0.0894 0.7536 0.0323 0.081 Uiso 1 1 calc R
C25 C -0.0571(3) 0.8514(5) 0.0704(3) 0.0489(19) Uani 1 1 d .
H25 H -0.0496 0.8202 0.0964 0.059 Uiso 1 1 calc R
C28 C 0.3529(3) 0.9394(4) 0.2420(2) 0.0326(14) Uani 1 1 d .
C29 C 0.3982(3) 0.9259(5) 0.2265(2) 0.0384(16) Uani 1 1 d .
H29 H 0.4223 0.8844 0.2395 0.046 Uiso 1 1 calc R
C30 C 0.4087(3) 0.9741(5) 0.1911(3) 0.0393(16) Uani 1 1 d .
C31 C 0.3720(3) 1.0370(5) 0.1740(3) 0.0397(16) Uani 1 1 d .
H31 H 0.3773 1.0709 0.1507 0.048 Uiso 1 1 calc R
C32 C 0.3280(3) 1.0492(5) 0.1914(2) 0.0362(15) Uani 1 1 d .
H32 H 0.3043 1.0926 0.1799 0.043 Uiso 1 1 calc R
C33 C 0.4592(3) 0.9576(5) 0.1731(3) 0.0446(18) Uani 1 1 d .
C34 C 0.4544(5) 0.8694(7) 0.1511(4) 0.074(3) Uani 1 1 d .
H34A H 0.4794 0.8652 0.1323 0.111 Uiso 1 1 calc R
H34B H 0.4191 0.8622 0.134 0.111 Uiso 1 1 calc R
H34C H 0.4616 0.8255 0.1732 0.111 Uiso 1 1 calc R
C35 C 0.5079(3) 0.9635(8) 0.2107(3) 0.061(2) Uani 1 1 d .
H35A H 0.506 0.9195 0.2319 0.092 Uiso 1 1 calc R
H35B H 0.5087 1.0189 0.2244 0.092 Uiso 1 1 calc R
H35C H 0.5395 0.9558 0.1993 0.092 Uiso 1 1 calc R
C36 C 0.4649(4) 1.0221(7) 0.1380(4) 0.064(3) Uani 1 1 d .
H36A H 0.4964 1.0095 0.1272 0.097 Uiso 1 1 calc R
H36B H 0.4675 1.0789 0.1502 0.097 Uiso 1 1 calc R
H36C H 0.4345 1.0187 0.1143 0.097 Uiso 1 1 calc R
C39 C 0.2321(3) 1.1929(4) 0.2280(2) 0.0324(14) Uani 1 1 d .
C40 C 0.2157(3) 1.2663(4) 0.2034(2) 0.0329(14) Uani 1 1 d .
H40 H 0.2263 1.32 0.2152 0.039 Uiso 1 1 calc R
C41 C 0.1842(3) 1.2612(4) 0.1619(2) 0.0337(15) Uani 1 1 d .
C42 C 0.1701(3) 1.1793(5) 0.1460(2) 0.0363(15) Uani 1 1 d .
H42 H 0.1487 1.1725 0.1182 0.044 Uiso 1 1 calc R
C43 C 0.1878(3) 1.1076(4) 0.1711(2) 0.0332(14) Uani 1 1 d .
H43 H 0.1774 1.0535 0.1599 0.04 Uiso 1 1 calc R
C44 C 0.1661(3) 1.3413(5) 0.1353(2) 0.0396(16) Uani 1 1 d .
C45 C 0.2133(3) 1.4001(6) 0.1345(3) 0.056(2) Uani 1 1 d .
H45A H 0.2292 1.4172 0.1639 0.084 Uiso 1 1 calc R
H45B H 0.2014 1.4501 0.1172 0.084 Uiso 1 1 calc R
H45C H 0.239 1.37 0.1218 0.084 Uiso 1 1 calc R
C46 C 0.1268(4) 1.3891(6) 0.1582(4) 0.064(3) Uani 1 1 d .
H46A H 0.0972 1.3524 0.1594 0.096 Uiso 1 1 calc R
H46B H 0.1145 1.4401 0.1419 0.096 Uiso 1 1 calc R
H46C H 0.1444 1.4045 0.1874 0.096 Uiso 1 1 calc R
C47 C 0.1388(4) 1.3209(6) 0.0876(3) 0.066(3) Uani 1 1 d .
H47A H 0.1628 1.2895 0.0736 0.099 Uiso 1 1 calc R
H47B H 0.129 1.3736 0.072 0.099 Uiso 1 1 calc R
H47C H 0.1076 1.287 0.0874 0.099 Uiso 1 1 calc R
C50 C 0.3380(2) 0.8894(4) 0.2774(2) 0.0294(13) Uani 1 1 d .
C51 C 0.3668(3) 0.8213(4) 0.2988(2) 0.0338(14) Uani 1 1 d .
H51 H 0.3984 0.8053 0.291 0.041 Uiso 1 1 calc R
C52 C 0.3492(3) 0.7759(4) 0.3322(2) 0.0344(15) Uani 1 1 d .
C53 C 0.3025(3) 0.8047(5) 0.3428(3) 0.0380(16) Uani 1 1 d .
H53 H 0.2899 0.7779 0.3653 0.046 Uiso 1 1 calc R
C54 C 0.2745(3) 0.8721(4) 0.3208(2) 0.0344(15) Uani 1 1 d .
H54 H 0.2432 0.8892 0.3286 0.041 Uiso 1 1 calc R
C55 C 0.3822(3) 0.7019(5) 0.3560(3) 0.0394(16) Uani 1 1 d .
C56 C 0.4271(6) 0.7383(6) 0.3887(4) 0.099(5) Uani 1 1 d .
H56A H 0.4483 0.7741 0.374 0.148 Uiso 1 1 calc R
H56B H 0.4485 0.6924 0.4034 0.148 Uiso 1 1 calc R
H56C H 0.4134 0.7718 0.4097 0.148 Uiso 1 1 calc R
C57 C 0.4042(5) 0.6480(7) 0.3238(3) 0.079(3) Uani 1 1 d .
H57A H 0.4262 0.683 0.3095 0.118 Uiso 1 1 calc R
H57B H 0.3754 0.6248 0.3023 0.118 Uiso 1 1 calc R
H57C H 0.4249 0.6019 0.3391 0.118 Uiso 1 1 calc R
C58 C 0.3484(5) 0.6440(8) 0.3791(5) 0.111(6) Uani 1 1 d .
H58A H 0.3682 0.5934 0.3898 0.167 Uiso 1 1 calc R
H58B H 0.3166 0.6277 0.3587 0.167 Uiso 1 1 calc R
H58C H 0.3391 0.6745 0.4032 0.167 Uiso 1 1 calc R
C68 C 0.7366(5) 0.2205(10) 0.0540(5) 0.1 Uiso 1 1 d D
H68A H 0.7221 0.2703 0.0376 0.15 Uiso 1 1 calc R
H68B H 0.7307 0.2244 0.0833 0.15 Uiso 1 1 calc R
H68C H 0.7196 0.1698 0.0401 0.15 Uiso 1 1 calc R
C69 C 0.7945(5) 0.2158(10) 0.0553(5) 0.1 Uiso 1 1 d D
N70 N 0.8448(4) 0.2194(8) 0.0541(4) 0.1 Uiso 1 1 d D
N1 N 0.1078(3) 0.9702(4) 0.1122(2) 0.0423(14) Uani 1 1 d .
N2 N 0.0010(3) 0.8407(5) 0.1927(2) 0.0479(16) Uani 1 1 d .
N3 N 0.0131(2) 1.0831(4) 0.17892(19) 0.0357(13) Uani 1 1 d .
N26 N -0.0442(2) 0.9354(4) 0.07064(19) 0.0384(14) Uani 1 1 d .
N27 N 0.3173(3) 1.0010(3) 0.2245(2) 0.0323(13) Uani 1 1 d .
N28 N 0.2194(2) 1.1132(4) 0.21142(19) 0.0322(12) Uani 1 1 d .
N29 N 0.2909(2) 0.9146(3) 0.28817(19) 0.0301(12) Uani 1 1 d .
Ru1 Ru 0.25 1.01094(4) 0.25 0.0289(2) Uani 1 2 d S
Ir2 Ir -0.010753(12) 1.002143(19) 0.126835(10) 0.03570(16) Uani 1 1 d .
H73A H 0.5719(11) 0.016(3) 0.0327(10) 0.054 Uiso 1 1 d D
H73B H 0.5288(19) -0.034(3) 0.0517(8) 0.054 Uiso 1 1 d D
H73C H 0.517(2) 0.058(3) 0.0327(14) 0.054 Uiso 1 1 d D
C71 C 0.5960(9) 0.0775(18) -0.0099(11) 0.085(5) Uani 0.403(16) 1 d PD
H71A H 0.6072 0.0486 0.0176 0.127 Uiso 0.403(16) 1 calc PR
H71B H 0.6035 0.1378 -0.0062 0.127 Uiso 0.403(16) 1 calc PR
H71C H 0.6146 0.0543 -0.031 0.127 Uiso 0.403(16) 1 calc PR
C73 C 0.5376(12) 0.0084(15) 0.0353(7) 0.085(5) Uani 0.403(16) 1 d PD
C74 C 0.5087(10) -0.0123(13) -0.013 0.085(5) Uani 0.403(16) 1 d PD
C75 C 0.5416(12) -0.0923(15) -0.0174(12) 0.085(5) Uani 0.403(16) 1 d PD
H75A H 0.5784 -0.0808 -0.0053 0.127 Uiso 0.403(16) 1 calc PR
H75B H 0.5373 -0.1072 -0.0478 0.127 Uiso 0.403(16) 1 calc PR
H75C H 0.5298 -0.1391 -0.0018 0.127 Uiso 0.403(16) 1 calc PR
O72 O 0.5369(8) 0.0647(11) -0.0261(7) 0.085(5) Uani 0.403(16) 1 d PD
C62 C 0.6651(5) 0.7553(7) 0.3369(5) 0.093(5) Uani 0.992(17) 1 d P
H62A H 0.6593 0.7053 0.3185 0.139 Uiso 0.992(17) 1 calc PR
H62B H 0.6466 0.7489 0.3605 0.139 Uiso 0.992(17) 1 calc PR
H62C H 0.7024 0.7617 0.3488 0.139 Uiso 0.992(17) 1 calc PR
C63 C 0.6502(4) 0.8126(7) 0.3174(4) 0.066(3) Uani 0.992(17) 1 d P
N64 N 0.6308(4) 0.8855(8) 0.2901(3) 0.089(3) Uani 0.992(17) 1 d P
C65 C 0.7541(11) 0.952(2) 0.0078(9) 0.1 Uiso 0.465(14) 1 d PD
H65A H 0.7902 0.9514 0.0042 0.15 Uiso 0.465(14) 1 calc PR
H65B H 0.7513 0.9201 0.0336 0.15 Uiso 0.465(14) 1 calc PR
H65C H 0.7433 1.0105 0.011 0.15 Uiso 0.465(14) 1 calc PR
C66 C 0.7173(11) 0.911(2) -0.0334(9) 0.1 Uiso 0.465(14) 1 d PD
N67 N 0.6730(9) 0.8812(17) -0.0503(8) 0.1 Uiso 0.465(14) 1 d PD
C59 C 0.25 0.6521(9) 0.25 0.059(4) Uani 0.92(2) 2 d SP
H59A H 0.2623 0.6726 0.2794 0.089 Uiso 0.461(12) 1 calc PR
H59B H 0.2146 0.6726 0.2389 0.089 Uiso 0.461(12) 1 calc PR
H59C H 0.2731 0.6726 0.2317 0.089 Uiso 0.461(12) 1 calc PR
C60 C 0.25 0.5580(9) 0.25 0.045(3) Uani 0.92(2) 2 d SP
N61 N 0.25 0.4864(8) 0.25 0.073(5) Uani 0.92(2) 2 d SP

loop_
_atom_site_aniso_label
_atom_site_aniso_U_11
_atom_site_aniso_U_22
_atom_site_aniso_U_33
_atom_site_aniso_U_23
_atom_site_aniso_U_13
_atom_site_aniso_U_12
C1 0.047(5) 0.033(3) 0.031(4) -0.004(3) -0.004(3) -0.003(3)
C2 0.029(4) 0.050(5) 0.047(4) -0.008(4) 0.006(3) -0.011(3)
C4 0.031(4) 0.047(4) 0.037(4) -0.004(3) 0.001(3) 0.001(3)
C5 0.050(5) 0.042(4) 0.041(4) -0.007(3) 0.009(3) -0.002(3)
C6 0.041(4) 0.046(4) 0.047(4) -0.012(3) 0.008(3) -0.001(3)
C7 0.042(4) 0.049(4) 0.052(5) -0.006(4) 0.015(4) 0.005(3)
C8 0.030(4) 0.054(4) 0.036(4) 0.001(3) 0.004(3) 0.002(3)
C9 0.033(4) 0.055(5) 0.039(4) 0.001(3) 0.006(3) 0.000(3)
C10 0.039(4) 0.071(6) 0.056(5) -0.003(4) 0.007(4) 0.012(4)
C11 0.033(4) 0.105(8) 0.066(6) 0.006(6) 0.012(4) 0.006(5)
C12 0.041(5) 0.099(8) 0.050(5) -0.005(5) 0.010(4) -0.007(5)
C13 0.036(4) 0.075(6) 0.049(5) -0.001(4) 0.004(4) -0.005(4)
C14 0.033(4) 0.052(5) 0.040(4) 0.001(3) 0.005(3) -0.008(3)
C15 0.035(4) 0.046(4) 0.040(4) -0.010(3) 0.002(3) 0.004(3)
C16 0.052(5) 0.055(5) 0.032(4) 0.000(3) 0.008(3) -0.002(4)
C17 0.068(6) 0.053(5) 0.052(5) 0.005(4) 0.006(4) -0.007(4)
C18 0.074(6) 0.063(6) 0.041(4) 0.015(4) 0.005(4) 0.003(5)
C19 0.058(5) 0.055(5) 0.041(4) -0.001(4) 0.003(4) 0.004(4)
C20 0.034(4) 0.054(5) 0.033(4) -0.002(3) 0.001(3) 0.000(3)
C21 0.036(4) 0.052(4) 0.034(4) -0.010(3) 0.002(3) -0.002(3)
C22 0.049(5) 0.065(6) 0.040(4) -0.014(4) 0.003(4) 0.001(4)
C23 0.065(6) 0.071(6) 0.044(5) -0.018(4) -0.011(4) 0.001(5)
C24 0.072(7) 0.050(5) 0.070(6) -0.020(5) -0.008(5) -0.006(5)
C25 0.045(4) 0.048(5) 0.046(4) -0.005(4) -0.009(4) -0.003(4)
C28 0.029(3) 0.029(3) 0.041(4) -0.001(3) 0.008(3) 0.000(3)
C29 0.038(4) 0.039(4) 0.039(4) 0.002(3) 0.007(3) 0.000(3)
C30 0.033(4) 0.037(4) 0.052(4) -0.002(3) 0.015(3) -0.007(3)
C31 0.039(4) 0.036(4) 0.044(4) 0.007(3) 0.009(3) -0.002(3)
C32 0.031(3) 0.039(4) 0.039(4) 0.005(3) 0.008(3) 0.000(3)
C33 0.038(4) 0.048(4) 0.052(5) 0.003(4) 0.017(4) 0.000(3)
C34 0.079(7) 0.067(6) 0.086(7) -0.023(6) 0.042(6) -0.004(5)
C35 0.030(4) 0.092(7) 0.064(6) 0.007(5) 0.015(4) 0.009(4)
C36 0.056(6) 0.085(7) 0.061(6) 0.020(5) 0.032(5) 0.012(5)
C39 0.025(3) 0.035(3) 0.034(4) -0.004(3) 0.000(3) 0.003(3)
C40 0.029(3) 0.029(3) 0.037(4) -0.004(3) 0.000(3) -0.001(3)
C41 0.022(3) 0.030(3) 0.045(4) 0.002(3) 0.000(3) 0.004(3)
C42 0.027(3) 0.038(4) 0.039(4) 0.001(3) -0.003(3) -0.004(3)
C43 0.025(3) 0.033(3) 0.037(4) -0.002(3) -0.005(3) 0.002(3)
C44 0.036(4) 0.036(4) 0.043(4) 0.003(3) -0.002(3) 0.006(3)
C45 0.046(5) 0.047(5) 0.069(6) 0.008(4) -0.001(4) -0.003(4)
C46 0.056(5) 0.056(5) 0.081(7) 0.016(5) 0.017(5) 0.019(4)
C47 0.068(6) 0.051(5) 0.064(6) 0.005(4) -0.019(5) -0.005(5)
C50 0.021(3) 0.028(3) 0.037(3) -0.002(3) 0.001(3) -0.001(2)
C51 0.026(3) 0.033(3) 0.042(4) 0.001(3) 0.007(3) 0.003(3)
C52 0.030(3) 0.027(3) 0.043(4) 0.006(3) 0.001(3) 0.006(3)
C53 0.032(4) 0.038(4) 0.047(4) 0.005(3) 0.012(3) -0.001(3)
C54 0.038(4) 0.028(3) 0.038(4) 0.007(3) 0.011(3) 0.005(3)
C55 0.035(4) 0.035(4) 0.046(4) 0.010(3) 0.004(3) 0.007(3)
C56 0.131(11) 0.044(5) 0.083(7) 0.009(5) -0.069(8) 0.015(6)
C57 0.098(8) 0.068(7) 0.067(6) 0.008(5) 0.011(6) 0.053(6)
C58 0.072(7) 0.092(9) 0.182(15) 0.101(10) 0.056(9) 0.039(7)
N1 0.044(4) 0.044(4) 0.037(3) -0.002(3) 0.004(3) 0.001(3)
N2 0.047(4) 0.049(4) 0.048(4) 0.014(3) 0.009(3) -0.003(3)
N3 0.030(3) 0.045(3) 0.030(3) -0.002(2) 0.001(2) 0.002(3)
N26 0.030(3) 0.048(4) 0.034(3) -0.004(3) 0.000(2) -0.004(3)
N27 0.036(3) 0.025(3) 0.035(3) 0.003(2) 0.007(3) 0.001(2)
N28 0.025(3) 0.029(3) 0.040(3) -0.002(2) 0.001(2) -0.004(2)
N29 0.028(3) 0.025(3) 0.039(3) -0.001(2) 0.009(2) -0.003(2)
Ru1 0.0262(4) 0.0238(3) 0.0353(4) 0 0.0034(3) 0
Ir2 0.0338(2) 0.0394(2) 0.0320(2) -0.00295(11) 0.00232(14) -0.00385(11)
C71 0.089(9) 0.052(7) 0.115(12) 0.009(6) 0.023(8) -0.005(6)
C73 0.089(9) 0.052(7) 0.115(12) 0.009(6) 0.023(8) -0.005(6)
C74 0.089(9) 0.052(7) 0.115(12) 0.009(6) 0.023(8) -0.005(6)
C75 0.089(9) 0.052(7) 0.115(12) 0.009(6) 0.023(8) -0.005(6)
O72 0.089(9) 0.052(7) 0.115(12) 0.009(6) 0.023(8) -0.005(6)
C62 0.060(7) 0.051(6) 0.153(13) -0.025(7) -0.012(7) 0.005(5)
C63 0.038(5) 0.059(6) 0.097(8) -0.027(6) 0.003(5) -0.006(4)
N64 0.082(7) 0.107(9) 0.081(7) -0.007(6) 0.021(5) -0.001(6)
C59 0.069(10) 0.046(8) 0.056(8) 0 -0.001(7) 0
C60 0.044(7) 0.053(8) 0.034(6) 0 0.000(5) 0
N61 0.103(13) 0.044(7) 0.079(10) 0 0.032(9) 0

loop_
_atom_type_symbol
_atom_type_description
_atom_type_scat_dispersion_real
_atom_type_scat_dispersion_imag
_atom_type_scat_source
C C 0.0181 0.0091 'International Tables Vol C Tables 4.2.6.8 and 6.1.1.4'
H H 0 0 'International Tables Vol C Tables 4.2.6.8 and 6.1.1.4'
N N 0.0311 0.018 'International Tables Vol C Tables 4.2.6.8 and 6.1.1.4'
Ru Ru 0.0552 3.296 'International Tables Vol C Tables 4.2.6.8 and 6.1.1.4'
Ir Ir -4.771 6.5667 'International Tables Vol C Tables 4.2.6.8 and 6.1.1.4'
Cl Cl 0.3639 0.7018 'International Tables Vol C Tables 4.2.6.8 and 6.1.1.4'
O O 0.0492 0.0322 'International Tables Vol C Tables 4.2.6.8 and 6.1.1.4'

loop_
_geom_angle_atom_site_label_1
_geom_angle_atom_site_label_2
_geom_angle_atom_site_label_3
_geom_angle
_geom_angle_site_symmetry_1
_geom_angle_site_symmetry_3
N1 C1 Ir2 176.5(7) . .
N2 C2 Ir2 177.1(7) . .
N3 C4 C5 123.3(7) . .
C4 C5 C6 117.9(8) . .
C7 C6 C5 119.0(7) . .
C6 C7 C8 120.8(7) . .
N3 C8 C7 119.9(7) . .
N3 C8 C9 114.3(7) . .
C7 C8 C9 125.8(7) . .
C10 C9 C14 122.0(7) . .
C10 C9 C8 123.4(8) . .
C14 C9 C8 114.5(7) . .
C11 C10 C9 119.2(9) . .
C12 C11 C10 120.5(9) . .
C11 C12 C13 120.6(9) . .
C12 C13 C14 121.6(9) . .
C9 C14 C13 116.1(8) . .
C9 C14 Ir2 114.7(5) . .
C13 C14 Ir2 129.1(7) . .
C16 C15 C20 117.2(7) . .
C16 C15 Ir2 129.4(6) . .
C20 C15 Ir2 113.4(6) . .
C15 C16 C17 121.2(8) . .
C16 C17 C18 120.7(9) . .
C19 C18 C17 119.2(8) . .
C18 C19 C20 120.0(8) . .
C19 C20 C15 121.6(8) . .
C19 C20 C21 122.0(7) . .
C15 C20 C21 116.4(7) . .
C22 C21 N26 119.3(8) . .
C22 C21 C20 126.8(8) . .
N26 C21 C20 113.9(6) . .
C23 C22 C21 121.0(9) . .
C22 C23 C24 118.8(8) . .
C25 C24 C23 120.2(9) . .
N26 C25 C24 120.6(8) . .
N27 C28 C29 121.4(7) . .
N27 C28 C50 114.5(6) . .
C29 C28 C50 124.1(6) . .
C28 C29 C30 120.8(7) . .
C31 C30 C29 116.7(7) . .
C31 C30 C33 122.5(7) . .
C29 C30 C33 120.8(7) . .
C32 C31 C30 120.1(7) . .
N27 C32 C31 122.8(7) . .
C36 C33 C34 106.4(8) . .
C36 C33 C35 109.0(8) . .
C34 C33 C35 112.0(8) . .
C36 C33 C30 111.6(7) . .
C34 C33 C30 108.5(7) . .
C35 C33 C30 109.4(7) . .
N28 C39 C40 121.2(6) . .
N28 C39 C39 114.0(4) . 2
C40 C39 C39 124.6(4) . 2
C41 C40 C39 121.4(6) . .
C40 C41 C42 116.5(6) . .
C40 C41 C44 121.2(6) . .
C42 C41 C44 122.2(6) . .
C43 C42 C41 120.5(6) . .
N28 C43 C42 122.5(6) . .
C41 C44 C45 110.4(6) . .
C41 C44 C47 112.6(7) . .
C45 C44 C47 108.2(7) . .
C41 C44 C46 107.5(7) . .
C45 C44 C46 108.6(7) . .
C47 C44 C46 109.4(7) . .
N29 C50 C51 120.8(6) . .
N29 C50 C28 114.4(6) . .
C51 C50 C28 124.8(6) . .
C50 C51 C52 121.2(6) . .
C53 C52 C51 116.2(6) . .
C53 C52 C55 123.4(7) . .
C51 C52 C55 120.4(6) . .
C54 C53 C52 121.3(7) . .
N29 C54 C53 122.5(7) . .
C56 C55 C57 108.9(9) . .
C56 C55 C52 108.7(6) . .
C57 C55 C52 110.1(7) . .
C56 C55 C58 109.8(10) . .
C57 C55 C58 108.2(9) . .
C52 C55 C58 111.0(7) . .
N70 C69 C68 173.8(16) . .
C4 N3 C8 119.1(6) . .
C4 N3 Ir2 124.0(5) . .
C8 N3 Ir2 116.8(5) . .
C25 N26 C21 120.1(6) . .
C25 N26 Ir2 123.5(5) . .
C21 N26 Ir2 116.3(5) . .
C32 N27 C28 118.1(6) . .
C32 N27 Ru1 125.0(5) . .
C28 N27 Ru1 116.9(5) . .
C43 N28 C39 117.7(6) . .
C43 N28 Ru1 125.3(5) . .
C39 N28 Ru1 116.9(4) . .
C54 N29 C50 118.0(6) . .
C54 N29 Ru1 126.0(5) . .
C50 N29 Ru1 115.8(4) . .
N28 Ru1 N28 78.2(3) . 2
N28 Ru1 N27 94.9(2) . .
N28 Ru1 N27 91.8(2) 2 .
N28 Ru1 N27 91.8(2) . 2
N28 Ru1 N27 94.9(2) 2 2
N27 Ru1 N27 171.3(3) . 2
N28 Ru1 N29 98.0(2) . 2
N28 Ru1 N29 172.1(2) 2 2
N27 Ru1 N29 95.3(2) . 2
N27 Ru1 N29 78.3(2) 2 2
N28 Ru1 N29 172.1(2) . .
N28 Ru1 N29 98.0(2) 2 .
N27 Ru1 N29 78.3(2) . .
N27 Ru1 N29 95.3(2) 2 .
N29 Ru1 N29 86.7(3) 2 .
C15 Ir2 C14 86.9(3) . .
C15 Ir2 N3 93.4(3) . .
C14 Ir2 N3 79.6(3) . .
C15 Ir2 N26 80.0(3) . .
C14 Ir2 N26 93.3(3) . .
N3 Ir2 N26 170.6(2) . .
C15 Ir2 C1 89.4(3) . .
C14 Ir2 C1 173.1(3) . .
N3 Ir2 C1 94.8(3) . .
N26 Ir2 C1 91.8(3) . .
C15 Ir2 C2 176.2(3) . .
C14 Ir2 C2 93.8(3) . .
N3 Ir2 C2 90.3(3) . .
N26 Ir2 C2 96.3(3) . .
C1 Ir2 C2 90.2(3) . .
C74 C73 C74 43.0(16) 5_655 .
C74 C74 C73 84(3) 5_655 5_655
C74 C74 O72 103(3) 5_655 .
C73 C74 O72 105.6(16) 5_655 .
C74 C74 C75 133(2) 5_655 .
C73 C74 C75 118(2) 5_655 .
O72 C74 C75 108.5(19) . .
C74 C74 C73 52.6(17) 5_655 .
C73 C74 C73 137.0(16) 5_655 .
O72 C74 C73 86.4(13) . .
C75 C74 C73 95.3(19) . .
C74 O72 C71 121.6(17) . .
C62 C63 N64 177.4(14) . .
N67 C66 C65 148(3) . .
N61 C60 C59 180.000(5) . .

loop_
_geom_bond_atom_site_label_1
_geom_bond_atom_site_label_2
_geom_bond_distance
_geom_bond_site_symmetry_2
C1 N1 1.139(10) .
C1 Ir2 2.080(9) .
C2 N2 1.139(10) .
C2 Ir2 2.082(9) .
C4 N3 1.343(9) .
C4 C5 1.384(10) .
C5 C6 1.403(11) .
C6 C7 1.368(11) .
C7 C8 1.403(11) .
C8 N3 1.361(9) .
C8 C9 1.473(10) .
C9 C10 1.404(11) .
C9 C14 1.412(11) .
C10 C11 1.381(13) .
C11 C12 1.376(15) .
C12 C13 1.385(13) .
C13 C14 1.415(11) .
C14 Ir2 2.045(8) .
C15 C16 1.391(11) .
C15 C20 1.426(10) .
C15 Ir2 2.044(8) .
C16 C17 1.391(12) .
C17 C18 1.419(13) .
C18 C19 1.369(13) .
C19 C20 1.406(11) .
C20 C21 1.451(11) .
C21 C22 1.371(11) .
C21 N26 1.371(10) .
C22 C23 1.368(14) .
C23 C24 1.371(14) .
C24 C25 1.370(12) .
C25 N26 1.349(10) .
C28 N27 1.359(9) .
C28 C29 1.367(10) .
C28 C50 1.467(9) .
C29 C30 1.405(10) .
C30 C31 1.389(11) .
C30 C33 1.539(10) .
C31 C32 1.367(10) .
C32 N27 1.350(9) .
C33 C36 1.514(12) .
C33 C34 1.528(13) .
C33 C35 1.531(12) .
C39 N28 1.358(8) .
C39 C40 1.392(9) .
C39 C39 1.484(13) 2
C40 C41 1.380(9) .
C41 C42 1.389(10) .
C41 C44 1.514(9) .
C42 C43 1.385(10) .
C43 N28 1.350(9) .
C44 C45 1.526(11) .
C44 C47 1.542(11) .
C44 C46 1.544(12) .
C50 N29 1.380(8) .
C50 C51 1.384(9) .
C51 C52 1.407(10) .
C52 C53 1.387(10) .
C52 C55 1.529(9) .
C53 C54 1.373(10) .
C54 N29 1.350(9) .
C55 C56 1.485(12) .
C55 C57 1.504(12) .
C55 C58 1.533(12) .
C68 C69 1.484(13) .
C69 N70 1.305(12) .
N3 Ir2 2.045(6) .
N26 Ir2 2.064(6) .
N27 Ru1 2.057(6) .
N28 Ru1 2.052(6) .
N29 Ru1 2.062(6) .
Ru1 N28 2.052(6) 2
Ru1 N27 2.057(6) 2
Ru1 N29 2.062(6) 2
C71 O72 1.513(18) .
C73 C74 1.25(4) 5_655
C73 C74 1.568(18) .
C74 C74 1.08(3) 5_655
C74 C73 1.25(4) 5_655
C74 O72 1.501(17) .
C74 C75 1.527(18) .
C62 C63 1.103(16) .
C63 N64 1.444(16) .
C65 C66 1.567(17) .
C66 N67 1.242(17) .
C59 C60 1.464(18) .
C60 N61 1.114(17) .

loop_
_geom_torsion_atom_site_label_1
_geom_torsion_atom_site_label_2
_geom_torsion_atom_site_label_3
_geom_torsion_atom_site_label_4
_geom_torsion
_geom_torsion_site_symmetry_1
_geom_torsion_site_symmetry_4
N3 C4 C5 C6 -0.2(12) . .
C4 C5 C6 C7 0.1(12) . .
C5 C6 C7 C8 -0.5(13) . .
C6 C7 C8 N3 1.1(12) . .
C6 C7 C8 C9 -179.7(8) . .
N3 C8 C9 C10 -176.8(8) . .
C7 C8 C9 C10 4.0(13) . .
N3 C8 C9 C14 0.2(10) . .
C7 C8 C9 C14 -179.0(8) . .
C14 C9 C10 C11 2.6(14) . .
C8 C9 C10 C11 179.5(9) . .
C9 C10 C11 C12 -1.6(16) . .
C10 C11 C12 C13 0.6(17) . .
C11 C12 C13 C14 -0.7(16) . .
C10 C9 C14 C13 -2.6(12) . .
C8 C9 C14 C13 -179.7(7) . .
C10 C9 C14 Ir2 174.7(7) . .
C8 C9 C14 Ir2 -2.4(9) . .
C12 C13 C14 C9 1.6(13) . .
C12 C13 C14 Ir2 -175.3(7) . .
C20 C15 C16 C17 2.8(12) . .
Ir2 C15 C16 C17 -178.6(7) . .
C15 C16 C17 C18 -2.6(14) . .
C16 C17 C18 C19 1.2(15) . .
C17 C18 C19 C20 -0.2(15) . .
C18 C19 C20 C15 0.5(13) . .
C18 C19 C20 C21 179.2(9) . .
C16 C15 C20 C19 -1.8(12) . .
Ir2 C15 C20 C19 179.4(6) . .
C16 C15 C20 C21 179.5(7) . .
Ir2 C15 C20 C21 0.6(9) . .
C19 C20 C21 C22 -0.2(13) . .
C15 C20 C21 C22 178.6(8) . .
C19 C20 C21 N26 179.2(7) . .
C15 C20 C21 N26 -2.0(10) . .
N26 C21 C22 C23 1.5(13) . .
C20 C21 C22 C23 -179.1(9) . .
C21 C22 C23 C24 -0.5(15) . .
C22 C23 C24 C25 0.2(16) . .
C23 C24 C25 N26 -0.9(15) . .
N27 C28 C29 C30 -1.7(11) . .
C50 C28 C29 C30 177.2(7) . .
C28 C29 C30 C31 2.1(11) . .
C28 C29 C30 C33 -178.8(7) . .
C29 C30 C31 C32 -0.5(11) . .
C33 C30 C31 C32 -179.7(7) . .
C30 C31 C32 N27 -1.5(12) . .
C31 C30 C33 C36 4.4(12) . .
C29 C30 C33 C36 -174.7(8) . .
C31 C30 C33 C34 -112.5(9) . .
C29 C30 C33 C34 68.4(10) . .
C31 C30 C33 C35 125.1(9) . .
C29 C30 C33 C35 -54.0(10) . .
N28 C39 C40 C41 2.8(11) . .
C39 C39 C40 C41 177.1(8) 2 .
C39 C40 C41 C42 -0.6(10) . .
C39 C40 C41 C44 179.5(7) . .
C40 C41 C42 C43 -0.4(10) . .
C44 C41 C42 C43 179.5(7) . .
C41 C42 C43 N28 -0.8(11) . .
C40 C41 C44 C45 50.0(10) . .
C42 C41 C44 C45 -129.9(8) . .
C40 C41 C44 C47 171.0(7) . .
C42 C41 C44 C47 -8.9(11) . .
C40 C41 C44 C46 -68.3(9) . .
C42 C41 C44 C46 111.8(8) . .
N27 C28 C50 N29 -1.7(8) . .
C29 C28 C50 N29 179.3(6) . .
N27 C28 C50 C51 177.3(6) . .
C29 C28 C50 C51 -1.7(11) . .
N29 C50 C51 C52 -0.2(10) . .
C28 C50 C51 C52 -179.1(6) . .
C50 C51 C52 C53 -1.5(10) . .
C50 C51 C52 C55 -178.9(6) . .
C51 C52 C53 C54 2.0(11) . .
C55 C52 C53 C54 179.2(7) . .
C52 C53 C54 N29 -0.8(11) . .
C53 C52 C55 C56 -99.2(10) . .
C51 C52 C55 C56 77.9(11) . .
C53 C52 C55 C57 141.6(9) . .
C51 C52 C55 C57 -41.3(11) . .
C53 C52 C55 C58 21.7(12) . .
C51 C52 C55 C58 -161.2(10) . .
C5 C4 N3 C8 0.8(11) . .
C5 C4 N3 Ir2 178.0(6) . .
C7 C8 N3 C4 -1.3(11) . .
C9 C8 N3 C4 179.5(7) . .
C7 C8 N3 Ir2 -178.7(6) . .
C9 C8 N3 Ir2 2.1(9) . .
C24 C25 N26 C21 1.9(13) . .
C24 C25 N26 Ir2 177.4(7) . .
C22 C21 N26 C25 -2.1(12) . .
C20 C21 N26 C25 178.4(7) . .
C22 C21 N26 Ir2 -178.0(6) . .
C20 C21 N26 Ir2 2.5(9) . .
C31 C32 N27 C28 1.9(11) . .
C31 C32 N27 Ru1 -176.4(6) . .
C29 C28 N27 C32 -0.3(10) . .
C50 C28 N27 C32 -179.3(6) . .
C29 C28 N27 Ru1 178.1(5) . .
C50 C28 N27 Ru1 -0.9(8) . .
C42 C43 N28 C39 2.9(10) . .
C42 C43 N28 Ru1 -177.3(5) . .
C40 C39 N28 C43 -3.8(10) . .
C39 C39 N28 C43 -178.7(7) 2 .
C40 C39 N28 Ru1 176.3(5) . .
C39 C39 N28 Ru1 1.5(10) 2 .
C53 C54 N29 C50 -1.0(10) . .
C53 C54 N29 Ru1 175.6(5) . .
C51 C50 N29 C54 1.5(9) . .
C28 C50 N29 C54 -179.5(6) . .
C51 C50 N29 Ru1 -175.5(5) . .
C28 C50 N29 Ru1 3.5(7) . .
C43 N28 Ru1 N28 179.6(7) . 2
C39 N28 Ru1 N28 -0.6(4) . 2
C43 N28 Ru1 N27 88.7(6) . .
C39 N28 Ru1 N27 -91.4(5) . .
C43 N28 Ru1 N27 -85.8(6) . 2
C39 N28 Ru1 N27 94.0(5) . 2
C43 N28 Ru1 N29 -7.4(6) . 2
C39 N28 Ru1 N29 172.5(5) . 2
C43 N28 Ru1 N29 118.3(15) . .
C39 N28 Ru1 N29 -61.9(18) . .
C32 N27 Ru1 N28 -3.5(6) . .
C28 N27 Ru1 N28 178.2(5) . .
C32 N27 Ru1 N28 -81.8(6) . 2
C28 N27 Ru1 N28 99.9(5) . 2
C32 N27 Ru1 N27 137.2(6) . 2
C28 N27 Ru1 N27 -41.0(5) . 2
C32 N27 Ru1 N29 95.0(6) . 2
C28 N27 Ru1 N29 -83.3(5) . 2
C32 N27 Ru1 N29 -179.6(6) . .
C28 N27 Ru1 N29 2.1(5) . .
C54 N29 Ru1 N28 150.1(14) . .
C50 N29 Ru1 N28 -33.2(18) . .
C54 N29 Ru1 N28 90.0(6) . 2
C50 N29 Ru1 N28 -93.3(5) . 2
C54 N29 Ru1 N27 -179.8(6) . .
C50 N29 Ru1 N27 -3.1(4) . .
C54 N29 Ru1 N27 -5.7(6) . 2
C50 N29 Ru1 N27 171.0(5) . 2
C54 N29 Ru1 N29 -83.6(6) . 2
C50 N29 Ru1 N29 93.1(5) . 2
C16 C15 Ir2 C14 88.0(8) . .
C20 C15 Ir2 C14 -93.4(6) . .
C16 C15 Ir2 N3 8.6(8) . .
C20 C15 Ir2 N3 -172.7(6) . .
C16 C15 Ir2 N26 -178.1(8) . .
C20 C15 Ir2 N26 0.5(5) . .
C16 C15 Ir2 C1 -86.2(8) . .
C20 C15 Ir2 C1 92.5(6) . .
C16 C15 Ir2 C2 -171(4) . .
C20 C15 Ir2 C2 8(5) . .
C9 C14 Ir2 C15 -91.4(6) . .
C13 C14 Ir2 C15 85.5(8) . .
C9 C14 Ir2 N3 2.7(6) . .
C13 C14 Ir2 N3 179.5(8) . .
C9 C14 Ir2 N26 -171.2(6) . .
C13 C14 Ir2 N26 5.7(8) . .
C9 C14 Ir2 C1 -33(3) . .
C13 C14 Ir2 C1 144(2) . .
C9 C14 Ir2 C2 92.3(6) . .
C13 C14 Ir2 C2 -90.8(8) . .
C4 N3 Ir2 C15 -93.7(6) . .
C8 N3 Ir2 C15 83.6(6) . .
C4 N3 Ir2 C14 -179.9(7) . .
C8 N3 Ir2 C14 -2.6(6) . .
C4 N3 Ir2 N26 -138.7(13) . .
C8 N3 Ir2 N26 38.6(17) . .
C4 N3 Ir2 C1 -4.0(6) . .
C8 N3 Ir2 C1 173.3(6) . .
C4 N3 Ir2 C2 86.3(6) . .
C8 N3 Ir2 C2 -96.4(6) . .
C25 N26 Ir2 C15 -177.4(7) . .
C21 N26 Ir2 C15 -1.7(6) . .
C25 N26 Ir2 C14 -91.2(7) . .
C21 N26 Ir2 C14 84.6(6) . .
C25 N26 Ir2 N3 -131.6(14) . .
C21 N26 Ir2 N3 44.1(17) . .
C25 N26 Ir2 C1 93.4(7) . .
C21 N26 Ir2 C1 -90.8(6) . .
C25 N26 Ir2 C2 3.0(7) . .
C21 N26 Ir2 C2 178.8(6) . .
N1 C1 Ir2 C15 42(11) . .
N1 C1 Ir2 C14 -16(12) . .
N1 C1 Ir2 N3 -51(11) . .
N1 C1 Ir2 N26 122(11) . .
N1 C1 Ir2 C2 -142(11) . .
N2 C2 Ir2 C15 104(14) . .
N2 C2 Ir2 C14 -155(14) . .
N2 C2 Ir2 N3 -75(15) . .
N2 C2 Ir2 N26 111(14) . .
N2 C2 Ir2 C1 20(15) . .
C74 C73 C74 C73 0.000(5) 5_655 5_655
C74 C73 C74 O72 109(3) 5_655 .
C74 C73 C74 C75 -142(3) 5_655 .
C74 C74 O72 C71 99(3) 5_655 .
C73 C74 O72 C71 -173(2) 5_655 .
C75 C74 O72 C71 -46(3) . .
C73 C74 O72 C71 49(3) . .
